data_4506326
loop_
_publ_author_name
'Gu, Jinzhong'
'Gao, Zhuqing'
'Tang, Yu'

_publ_section_title
;
 pH and Auxiliary Ligand Influence on the Structural Variations of
 5(2&#x2032;-Carboxylphenyl) Nicotate Coordination Polymers
;
_journal_issue 6
_journal_name_full 'Crystal Growth &amp; Design'
_journal_page_first 3312
_journal_paper_doi 10.1021/cg300442b
_journal_volume 12
_journal_year 2012
_chemical_formula_sum 'C23 H17 Cd N3 O5'
_chemical_formula_weight 527.80
_chemical_name_systematic
; 
 ? 
;
_space_group_IT_number 14
_symmetry_cell_setting monoclinic
_symmetry_space_group_name_Hall '-P 2ybc'
_symmetry_space_group_name_H-M 'P 1 21/c 1'
_atom_sites_solution_hydrogens geom
_atom_sites_solution_primary direct
_atom_sites_solution_secondary difmap
_audit_creation_method SHELXL-97
_cell_angle_alpha 90.00
_cell_angle_beta 106.768(3)
_cell_angle_gamma 90.00
_cell_formula_units_Z 4
_cell_length_a 16.639(6)
_cell_length_b 9.887(4)
_cell_length_c 13.205(5)
_cell_measurement_temperature 296(2)
_cell_volume 2080.0(14)
_computing_cell_refinement 'Bruker SAINT'
_computing_data_collection 'Bruker APEX2'
_computing_data_reduction 'Bruker SAINT'
_computing_molecular_graphics 'Bruker SHELXTL'
_computing_publication_material 'Bruker SHELXTL'
_computing_structure_refinement 'SHELXL-97 (Sheldrick, 2008)'
_computing_structure_solution 'SHELXS-97 (Sheldrick, 2008)'
_diffrn_ambient_temperature 296(2)
_diffrn_measured_fraction_theta_full 0.995
_diffrn_measured_fraction_theta_max 0.995
_diffrn_measurement_device_type 'Bruker APEX-II CCD'
_diffrn_measurement_method '\f and \w scans'
_diffrn_radiation_monochromator graphite
_diffrn_radiation_source 'fine-focus sealed tube'
_diffrn_radiation_type MoK\a
_diffrn_radiation_wavelength 0.71073
_diffrn_reflns_av_R_equivalents 0.0250
_diffrn_reflns_av_sigmaI/netI 0.0239
_diffrn_reflns_limit_h_max 19
_diffrn_reflns_limit_h_min -19
_diffrn_reflns_limit_k_max 11
_diffrn_reflns_limit_k_min -11
_diffrn_reflns_limit_l_max 15
_diffrn_reflns_limit_l_min -15
_diffrn_reflns_number 14562
_diffrn_reflns_theta_full 25.49
_diffrn_reflns_theta_max 25.49
_diffrn_reflns_theta_min 2.42
_exptl_absorpt_coefficient_mu 1.092
_exptl_absorpt_correction_T_max 0.7796
_exptl_absorpt_correction_T_min 0.7497
_exptl_absorpt_correction_type multi-scan
_exptl_absorpt_process_details SADABS
_exptl_crystal_colour colourless
_exptl_crystal_density_diffrn 1.685
_exptl_crystal_density_method 'not measured'
_exptl_crystal_description block
_exptl_crystal_F_000 1056
_exptl_crystal_size_max 0.28
_exptl_crystal_size_mid 0.26
_exptl_crystal_size_min 0.24
_refine_diff_density_max 0.396
_refine_diff_density_min -0.422
_refine_diff_density_rms 0.072
_refine_ls_extinction_method none
_refine_ls_goodness_of_fit_ref 0.998
_refine_ls_hydrogen_treatment mixed
_refine_ls_matrix_type full
_refine_ls_number_parameters 297
_refine_ls_number_reflns 3835
_refine_ls_number_restraints 0
_refine_ls_restrained_S_all 0.998
_refine_ls_R_factor_all 0.0286
_refine_ls_R_factor_gt 0.0229
_refine_ls_shift/su_max 0.002
_refine_ls_shift/su_mean 0.000
_refine_ls_structure_factor_coef Fsqd
_refine_ls_weighting_details 'calc w=1/[\s^2^(Fo^2^)+(0.0302P)^2^+1.3311P] where P=(Fo^2^+2Fc^2^)/3'
_refine_ls_weighting_scheme calc
_refine_ls_wR_factor_gt 0.0550
_refine_ls_wR_factor_ref 0.0585
_reflns_number_gt 3356
_reflns_number_total 3835
_reflns_threshold_expression >2sigma(I)
_cod_data_source_file cg300442b_si_002.cif
_cod_data_source_block p21c_(Compound_3)
_cod_depositor_comments
;
The following automatic conversions were performed:

'_symmetry_cell_setting' value 'Monoclinic' changed to 'monoclinic'
according to /home/saulius/struct/CIF-dictionaries/cif_core.dic
dictionary named 'cif_core.dic' version 2.4.1 from 2010-06-29.

Automatic conversion script
Id: cif_fix_values 1891 2012-01-12 08:04:46Z andrius 
;
_cod_original_cell_volume 2079.9(13)
_cod_original_sg_symbol_H-M P2(1)/c
_cod_database_code 4506326

loop_
_symmetry_equiv_pos_as_xyz
'x, y, z'
'-x, y+1/2, -z+1/2'
'-x, -y, -z'
'x, -y-1/2, z-1/2'

loop_
_atom_site_label
_atom_site_type_symbol
_atom_site_fract_x
_atom_site_fract_y
_atom_site_fract_z
_atom_site_U_iso_or_equiv
_atom_site_adp_type
_atom_site_occupancy
_atom_site_symmetry_multiplicity
_atom_site_calc_flag
_atom_site_refinement_flags
Cd1 Cd 0.731637(10) 0.537900(16) 0.374494(13) 0.02497(7) Uani 1 1 d .
N3 N 0.78531(12) 0.47259(19) 0.55073(15) 0.0252(4) Uani 1 1 d .
C17 C 0.95162(15) 0.5732(2) 0.79972(19) 0.0264(5) Uani 1 1 d .
C14 C 0.84073(15) 0.3940(2) 0.76038(19) 0.0277(5) Uani 1 1 d .
H14 H 0.8598 0.3668 0.8307 0.033 Uiso 1 1 calc R
C16 C 0.84903(15) 0.5366(2) 0.61889(19) 0.0267(5) Uani 1 1 d .
H16 H 0.8748 0.6076 0.5941 0.032 Uiso 1 1 calc R
C15 C 0.87862(15) 0.5020(2) 0.72508(18) 0.0242(5) Uani 1 1 d .
C22 C 0.94370(15) 0.6989(2) 0.84467(19) 0.0273(5) Uani 1 1 d .
N2 N 0.66517(13) 0.7361(2) 0.41280(16) 0.0320(5) Uani 1 1 d .
C6 C 0.58265(15) 0.7315(2) 0.40205(18) 0.0270(5) Uani 1 1 d .
N1 N 0.59125(13) 0.4908(2) 0.37385(16) 0.0274(4) Uani 1 1 d .
C11 C 0.74890(14) 0.3699(2) 0.58705(19) 0.0255(5) Uani 1 1 d .
H11 H 0.7042 0.3257 0.5399 0.031 Uiso 1 1 calc R
C2 C 0.47471(17) 0.3406(3) 0.3489(2) 0.0363(6) Uani 1 1 d .
H2 H 0.4538 0.2528 0.3392 0.044 Uiso 1 1 calc R
C12 C 0.77420(14) 0.3265(2) 0.69052(18) 0.0239(5) Uani 1 1 d .
C9 C 0.6631(2) 0.9756(3) 0.4349(2) 0.0459(7) Uani 1 1 d .
H9 H 0.6919 1.0574 0.4456 0.055 Uiso 1 1 calc R
C8 C 0.57883(19) 0.9705(3) 0.4248(2) 0.0431(7) Uani 1 1 d .
H8 H 0.5496 1.0493 0.4294 0.052 Uiso 1 1 calc R
C5 C 0.54205(15) 0.5956(2) 0.38153(18) 0.0265(5) Uani 1 1 d .
C18 C 1.02699(17) 0.5074(3) 0.8288(2) 0.0430(7) Uani 1 1 d .
H18 H 1.0320 0.4237 0.7991 0.052 Uiso 1 1 calc R
C3 C 0.42374(17) 0.4480(3) 0.3553(2) 0.0389(6) Uani 1 1 d .
H3 H 0.3673 0.4339 0.3491 0.047 Uiso 1 1 calc R
C7 C 0.53777(17) 0.8482(3) 0.4080(2) 0.0357(6) Uani 1 1 d .
H7 H 0.4805 0.8437 0.4008 0.043 Uiso 1 1 calc R
C21 C 1.01312(17) 0.7522(3) 0.9194(2) 0.0360(6) Uani 1 1 d .
H21 H 1.0082 0.8343 0.9514 0.043 Uiso 1 1 calc R
C20 C 1.08873(17) 0.6862(3) 0.9471(2) 0.0422(7) Uani 1 1 d .
H20 H 1.1348 0.7244 0.9963 0.051 Uiso 1 1 calc R
C1 C 0.55765(16) 0.3671(3) 0.3573(2) 0.0325(6) Uani 1 1 d .
H1 H 0.5920 0.2953 0.3510 0.039 Uiso 1 1 calc R
C19 C 1.09639(18) 0.5639(3) 0.9019(3) 0.0488(8) Uani 1 1 d .
H19 H 1.1477 0.5189 0.9201 0.059 Uiso 1 1 calc R
C4 C 0.45718(16) 0.5766(3) 0.3711(2) 0.0355(6) Uani 1 1 d .
H4 H 0.4232 0.6501 0.3747 0.043 Uiso 1 1 calc R
C10 C 0.70365(18) 0.8563(3) 0.4287(2) 0.0405(7) Uani 1 1 d .
H10 H 0.7609 0.8592 0.4360 0.049 Uiso 1 1 calc R
C13 C 0.73066(15) 0.2073(2) 0.72277(19) 0.0277(5) Uani 1 1 d .
O1 O 0.67309(11) 0.15311(17) 0.65245(14) 0.0375(4) Uani 1 1 d .
O2 O 0.75575(12) 0.17174(18) 0.81843(14) 0.0395(5) Uani 1 1 d .
C23 C 0.86262(17) 0.7777(3) 0.8160(2) 0.0335(6) Uani 1 1 d .
O4 O 0.81496(15) 0.7682(2) 0.72512(18) 0.0688(7) Uani 1 1 d .
O3 O 0.84971(11) 0.8494(2) 0.88761(15) 0.0448(5) Uani 1 1 d .
O5 O 0.66871(13) 0.6110(2) 0.19762(15) 0.0367(4) Uani 1 1 d .
H1W H 0.665(2) 0.530(4) 0.167(3) 0.072(12) Uiso 1 1 d .
H2W H 0.716(2) 0.648(4) 0.197(3) 0.061(11) Uiso 1 1 d .

loop_
_atom_site_aniso_label
_atom_site_aniso_U_11
_atom_site_aniso_U_22
_atom_site_aniso_U_33
_atom_site_aniso_U_23
_atom_site_aniso_U_13
_atom_site_aniso_U_12
Cd1 0.02780(11) 0.02491(10) 0.02205(10) 0.00108(7) 0.00697(7) 0.00325(7)
N3 0.0288(11) 0.0242(10) 0.0220(10) 0.0012(8) 0.0064(8) -0.0001(8)
C17 0.0299(13) 0.0260(12) 0.0223(12) 0.0020(10) 0.0058(10) -0.0027(10)
C14 0.0309(13) 0.0271(12) 0.0240(13) 0.0032(10) 0.0061(10) 0.0017(10)
C16 0.0310(13) 0.0245(12) 0.0255(13) 0.0009(10) 0.0098(10) -0.0017(10)
C15 0.0255(12) 0.0234(11) 0.0234(12) -0.0026(9) 0.0064(10) 0.0005(9)
C22 0.0291(13) 0.0294(12) 0.0243(13) 0.0002(10) 0.0094(10) -0.0042(10)
N2 0.0319(12) 0.0292(11) 0.0335(12) -0.0068(9) 0.0071(10) 0.0006(9)
C6 0.0338(14) 0.0290(12) 0.0174(12) -0.0005(10) 0.0063(10) 0.0050(10)
N1 0.0293(11) 0.0278(10) 0.0243(11) -0.0016(8) 0.0065(9) 0.0012(8)
C11 0.0251(12) 0.0243(12) 0.0251(12) -0.0019(10) 0.0041(10) -0.0003(10)
C2 0.0389(15) 0.0377(15) 0.0307(14) -0.0023(11) 0.0074(12) -0.0089(12)
C12 0.0256(12) 0.0228(11) 0.0234(12) 0.0015(9) 0.0068(10) 0.0006(9)
C9 0.0557(19) 0.0305(15) 0.0520(19) -0.0107(13) 0.0163(15) -0.0034(13)
C8 0.0572(19) 0.0295(14) 0.0441(17) -0.0048(12) 0.0170(14) 0.0128(13)
C5 0.0296(13) 0.0311(12) 0.0187(12) 0.0014(10) 0.0066(10) 0.0032(10)
C18 0.0334(15) 0.0389(15) 0.0522(19) -0.0107(13) 0.0051(13) 0.0018(12)
C3 0.0296(14) 0.0515(17) 0.0352(15) 0.0027(13) 0.0087(12) -0.0042(12)
C7 0.0371(15) 0.0378(14) 0.0338(15) -0.0014(11) 0.0129(12) 0.0093(12)
C21 0.0382(16) 0.0366(14) 0.0329(15) -0.0072(11) 0.0094(12) -0.0115(12)
C20 0.0306(15) 0.0556(18) 0.0346(16) 0.0036(13) 0.0002(12) -0.0147(13)
C1 0.0354(14) 0.0301(13) 0.0312(14) -0.0033(11) 0.0084(11) -0.0009(11)
C19 0.0259(15) 0.0576(19) 0.055(2) 0.0036(15) -0.0010(13) 0.0055(13)
C4 0.0303(14) 0.0419(15) 0.0343(15) 0.0018(12) 0.0095(11) 0.0062(11)
C10 0.0382(15) 0.0343(14) 0.0473(17) -0.0122(12) 0.0095(13) -0.0040(12)
C13 0.0283(13) 0.0243(12) 0.0310(14) 0.0028(10) 0.0092(11) 0.0016(10)
O1 0.0353(10) 0.0307(9) 0.0385(11) 0.0056(8) -0.0019(8) -0.0087(8)
O2 0.0516(12) 0.0362(10) 0.0268(10) 0.0079(8) 0.0050(8) -0.0154(9)
C23 0.0352(15) 0.0294(13) 0.0367(16) -0.0023(11) 0.0115(12) -0.0010(11)
O4 0.0655(15) 0.0784(16) 0.0464(13) -0.0230(12) -0.0094(11) 0.0415(13)
O3 0.0371(11) 0.0542(12) 0.0434(12) -0.0174(10) 0.0119(9) 0.0068(9)
O5 0.0393(12) 0.0335(10) 0.0338(11) -0.0007(9) 0.0050(9) 0.0044(9)

loop_
_atom_type_symbol
_atom_type_description
_atom_type_scat_dispersion_real
_atom_type_scat_dispersion_imag
_atom_type_scat_source
C C 0.0033 0.0016 'International Tables Vol C Tables 4.2.6.8 and 6.1.1.4'
H H 0.0000 0.0000 'International Tables Vol C Tables 4.2.6.8 and 6.1.1.4'
N N 0.0061 0.0033 'International Tables Vol C Tables 4.2.6.8 and 6.1.1.4'
O O 0.0106 0.0060 'International Tables Vol C Tables 4.2.6.8 and 6.1.1.4'
Cd Cd -0.8075 1.2024 'International Tables Vol C Tables 4.2.6.8 and 6.1.1.4'

loop_
_geom_angle_atom_site_label_1
_geom_angle_atom_site_label_2
_geom_angle_atom_site_label_3
_geom_angle
_geom_angle_site_symmetry_1
_geom_angle_site_symmetry_3
O3 Cd1 O2 104.32(8) 4_575 4_565
O3 Cd1 N3 89.18(7) 4_575 .
O2 Cd1 N3 91.13(7) 4_565 .
O3 Cd1 N2 91.44(8) 4_575 .
O2 Cd1 N2 163.25(7) 4_565 .
N3 Cd1 N2 94.81(7) . .
O3 Cd1 N1 160.66(7) 4_575 .
O2 Cd1 N1 94.92(7) 4_565 .
N3 Cd1 N1 92.43(7) . .
N2 Cd1 N1 69.22(7) . .
O3 Cd1 O5 93.04(7) 4_575 .
O2 Cd1 O5 91.50(7) 4_565 .
N3 Cd1 O5 176.04(7) . .
N2 Cd1 O5 81.86(7) . .
N1 Cd1 O5 84.40(7) . .
C16 N3 C11 118.1(2) . .
C16 N3 Cd1 122.86(15) . .
C11 N3 Cd1 119.00(15) . .
C18 C17 C22 119.7(2) . .
C18 C17 C15 117.7(2) . .
C22 C17 C15 122.5(2) . .
C15 C14 C12 119.9(2) . .
N3 C16 C15 123.0(2) . .
C14 C15 C16 117.8(2) . .
C14 C15 C17 120.1(2) . .
C16 C15 C17 122.1(2) . .
C21 C22 C17 118.5(2) . .
C21 C22 C23 118.9(2) . .
C17 C22 C23 122.6(2) . .
C10 N2 C6 118.5(2) . .
C10 N2 Cd1 122.36(18) . .
C6 N2 Cd1 118.37(16) . .
N2 C6 C7 121.1(2) . .
N2 C6 C5 116.5(2) . .
C7 C6 C5 122.4(2) . .
C1 N1 C5 118.9(2) . .
C1 N1 Cd1 122.91(17) . .
C5 N1 Cd1 117.92(16) . .
N3 C11 C12 123.4(2) . .
C3 C2 C1 118.0(2) . .
C11 C12 C14 117.7(2) . .
C11 C12 C13 119.3(2) . .
C14 C12 C13 122.9(2) . .
C8 C9 C10 118.0(3) . .
C9 C8 C7 119.7(2) . .
N1 C5 C4 120.8(2) . .
N1 C5 C6 117.0(2) . .
C4 C5 C6 122.2(2) . .
C17 C18 C19 121.0(3) . .
C2 C3 C4 119.4(3) . .
C8 C7 C6 119.3(3) . .
C20 C21 C22 121.3(3) . .
C21 C20 C19 119.9(3) . .
N1 C1 C2 123.3(2) . .
C20 C19 C18 119.6(3) . .
C3 C4 C5 119.5(2) . .
N2 C10 C9 123.4(3) . .
O1 C13 O2 126.0(2) . .
O1 C13 C12 117.0(2) . .
O2 C13 C12 117.0(2) . .
C13 O2 Cd1 122.77(16) . 4_566
O4 C23 O3 125.1(3) . .
O4 C23 C22 118.8(2) . .
O3 C23 C22 116.1(2) . .
C23 O3 Cd1 124.54(18) . 4_576

loop_
_geom_bond_atom_site_label_1
_geom_bond_atom_site_label_2
_geom_bond_distance
_geom_bond_site_symmetry_2
Cd1 O3 2.2214(19) 4_575
Cd1 O2 2.2752(18) 4_565
Cd1 N3 2.330(2) .
Cd1 N2 2.376(2) .
Cd1 N1 2.379(2) .
Cd1 O5 2.380(2) .
N3 C16 1.336(3) .
N3 C11 1.340(3) .
C17 C18 1.366(4) .
C17 C22 1.399(3) .
C17 C15 1.501(3) .
C14 C15 1.387(3) .
C14 C12 1.390(3) .
C16 C15 1.388(3) .
C22 C21 1.389(3) .
C22 C23 1.508(4) .
N2 C10 1.337(3) .
N2 C6 1.340(3) .
C6 C7 1.389(3) .
C6 C5 1.493(3) .
N1 C1 1.337(3) .
N1 C5 1.342(3) .
C11 C12 1.377(3) .
C2 C3 1.377(4) .
C2 C1 1.377(4) .
C12 C13 1.508(3) .
C9 C8 1.370(4) .
C9 C10 1.374(4) .
C8 C7 1.375(4) .
C5 C4 1.391(3) .
C18 C19 1.391(4) .
C3 C4 1.380(4) .
C21 C20 1.370(4) .
C20 C19 1.371(4) .
C13 O1 1.246(3) .
C13 O2 1.261(3) .
O2 Cd1 2.2753(18) 4_566
C23 O4 1.236(3) .
C23 O3 1.250(3) .
O3 Cd1 2.2214(19) 4_576

loop_
_geom_hbond_atom_site_label_D
_geom_hbond_atom_site_label_H
_geom_hbond_atom_site_label_A
_geom_hbond_distance_DH
_geom_hbond_distance_HA
_geom_hbond_distance_DA
_geom_hbond_angle_DHA
_geom_hbond_site_symmetry_A
O5 H2W O4 0.87(4) 1.78(4) 2.640(3) 168(3) 4_575
O5 H1W O1 0.89(4) 1.83(4) 2.684(3) 160(4) 4_565
